data_4067331
loop_
_publ_author_name
'Jiang, Chunfang'
'Blacque, Olivier'
'Berke, Heinz'

_publ_section_title
;
 Activation of Terminal Alkynes by Frustrated Lewis Pairs
;
_journal_issue 1
_journal_name_full Organometallics
_journal_page_first 125
_journal_paper_doi 10.1021/om9008636
_journal_volume 29
_journal_year 2010
_chemical_formula_moiety 'C24 H3 B F15 S, C9 H20 N'
_chemical_formula_sum 'C33 H23 B F15 N S'
_chemical_formula_weight 761.40
_chemical_name_systematic
;
2,2,6,6-Tetramethylpiperidinium
 tris(pentafluorophenyl)(thiophen-3-ylethynyl)borate
;
_space_group_IT_number 2
_symmetry_cell_setting triclinic
_symmetry_space_group_name_Hall '-P 1'
_symmetry_space_group_name_H-M 'P -1'
_atom_sites_solution_hydrogens geom
_atom_sites_solution_primary direct
_atom_sites_solution_secondary difmap
_audit_creation_method SHELXL-97
_cell_angle_alpha 100.776(2)
_cell_angle_beta 101.541(2)
_cell_angle_gamma 103.953(2)
_cell_formula_units_Z 2
_cell_length_a 11.0873(2)
_cell_length_b 12.1753(2)
_cell_length_c 12.7089(2)
_cell_measurement_reflns_used 18218
_cell_measurement_temperature 183(2)
_cell_measurement_theta_max 32.7873
_cell_measurement_theta_min 2.7328
_cell_volume 1580.61(5)
_computing_cell_refinement ' CrysAlisPro Software, Oxford Diffraction Ltd., Version 1.171.32'
_computing_data_collection ' CrysAlisPro Software, Oxford Diffraction Ltd., Version 1.171.32'
_computing_data_reduction ' CrysAlisPro Software, Oxford Diffraction Ltd., Version 1.171.32'
_computing_molecular_graphics
; ORTEP-3 for Windows, Version 2.01.
  Farrugia, L. J. (1997). J. Appl. Cryst. 30, 565.
;
_computing_publication_material
; WinGX -- An integrated system of Windows programs for the solution,
 refinment and analysis of single crystal X-ray diffraction data,
 Version 1.80.00.
 Farrugia, L. J. (1999). J. Appl. Cryst. 32, 837-838.
 SHELXL97. Program for crystal structure refinement.
 Sheldrick, G.M. (2008). Acta Cryst. A64, 112-122.
 PLATON for Windows, Version 1.12.
 Spek, A. L. (2003). J. Appl. Cryst. 36, 7-13. 
;
_computing_structure_refinement
; SHELXL97. Program for crystal structure refinement.
  Sheldrick, G.M. (2008). Acta Cryst. A64, 112-122.
;
_computing_structure_solution
; SHELXS97. Program for Crystal Structure solution.
  Sheldrick, G.M. (2008). Acta Cryst. A64, 112-122.  
;
_diffrn_ambient_temperature 183(2)
_diffrn_detector_area_resol_mean 10.4498
_diffrn_measured_fraction_theta_full 0.999
_diffrn_measured_fraction_theta_max 0.999
_diffrn_measurement_device_type
; Oxford Diffraction (2007). Oxford Diffraction Ltd., 
Xcalibur CCD system
;
_diffrn_measurement_method 'omega scans'
_diffrn_radiation_monochromator graphite
_diffrn_radiation_source 'Enhance (Mo) X-ray Source'
_diffrn_radiation_type MoK\a
_diffrn_radiation_wavelength 0.71073
_diffrn_reflns_av_R_equivalents 0.0241
_diffrn_reflns_av_sigmaI/netI 0.0251
_diffrn_reflns_limit_h_max 15
_diffrn_reflns_limit_h_min -15
_diffrn_reflns_limit_k_max 17
_diffrn_reflns_limit_k_min -17
_diffrn_reflns_limit_l_max 18
_diffrn_reflns_limit_l_min -18
_diffrn_reflns_number 39687
_diffrn_reflns_theta_full 30.51
_diffrn_reflns_theta_max 30.51
_diffrn_reflns_theta_min 2.74
_diffrn_standards_number 0
_exptl_absorpt_coefficient_mu 0.218
_exptl_absorpt_correction_T_max 0.955
_exptl_absorpt_correction_T_min 0.893
_exptl_absorpt_correction_type multi-scan
_exptl_absorpt_process_details
;
CrysAlis Software system, Oxford Diffraction Ltd.,
Version 1.171.32.
Empirical absorption correction using spherical harmonics,
 implemented in SCALE3 ABSPACK scaling algorithm.
;
_exptl_crystal_colour colourless
_exptl_crystal_density_diffrn 1.600
_exptl_crystal_density_method 'not measured'
_exptl_crystal_description prism
_exptl_crystal_F_000 768
_exptl_crystal_size_max 0.39
_exptl_crystal_size_mid 0.25
_exptl_crystal_size_min 0.20
_refine_diff_density_max 0.382
_refine_diff_density_min -0.407
_refine_diff_density_rms 0.044
_refine_ls_extinction_method none
_refine_ls_goodness_of_fit_ref 1.114
_refine_ls_hydrogen_treatment mixed
_refine_ls_matrix_type full
_refine_ls_number_parameters 473
_refine_ls_number_reflns 9654
_refine_ls_number_restraints 10
_refine_ls_restrained_S_all 1.144
_refine_ls_R_factor_all 0.0581
_refine_ls_R_factor_gt 0.0401
_refine_ls_shift/su_max 0.000
_refine_ls_shift/su_mean 0.000
_refine_ls_structure_factor_coef Fsqd
_refine_ls_weighting_details 'w=1/[\s\^2\^(Fo\^2\^)+(0.0650P)\^2\^] where P=(Fo\^2\^+2Fc\^2\^)/3'
_refine_ls_weighting_scheme calc
_refine_ls_wR_factor_gt 0.1114
_refine_ls_wR_factor_ref 0.1168
_reflns_number_gt 7111
_reflns_number_total 9654
_reflns_threshold_expression >2sigma(I)
_cod_data_source_file om9008636_si_002.cif
_cod_data_source_block 6
_cod_database_code 4067331

loop_
_symmetry_equiv_pos_as_xyz
'x, y, z'
'-x, -y, -z'

loop_
_atom_site_label
_atom_site_type_symbol
_atom_site_fract_x
_atom_site_fract_y
_atom_site_fract_z
_atom_site_U_iso_or_equiv
_atom_site_adp_type
_atom_site_occupancy
_atom_site_symmetry_multiplicity
_atom_site_calc_flag
_atom_site_refinement_flags
_atom_site_disorder_assembly
_atom_site_disorder_group
C1 C 0.76934(11) 0.23746(10) 0.22711(9) 0.0248(2) Uani 1 1 d . . .
C2 C 0.72924(12) 0.29134(10) 0.14523(9) 0.0255(2) Uani 1 1 d . . .
C3 C 0.81247(13) 0.37108(10) 0.10869(9) 0.0288(3) Uani 1 1 d . . .
C4 C 0.94248(13) 0.40273(10) 0.15449(10) 0.0286(2) Uani 1 1 d . . .
C5 C 0.98817(12) 0.35265(11) 0.23693(11) 0.0301(3) Uani 1 1 d . . .
C6 C 0.90246(12) 0.27211(11) 0.26929(10) 0.0293(3) Uani 1 1 d . . .
C7 C 0.52446(12) 0.11337(10) 0.21890(9) 0.0257(2) Uani 1 1 d . . .
C8 C 0.43279(13) 0.01628(11) 0.14557(10) 0.0316(3) Uani 1 1 d . . .
C9 C 0.30305(13) 0.00744(12) 0.11347(11) 0.0365(3) Uani 1 1 d . . .
C10 C 0.25898(12) 0.09823(13) 0.15405(11) 0.0373(3) Uani 1 1 d . . .
C11 C 0.34560(13) 0.19703(12) 0.22624(11) 0.0336(3) Uani 1 1 d . . .
C12 C 0.47303(12) 0.20161(10) 0.25719(10) 0.0278(2) Uani 1 1 d . . .
C13 C 0.70606(11) 0.14990(10) 0.40093(9) 0.0249(2) Uani 1 1 d . . .
C14 C 0.66387(12) 0.05591(10) 0.44504(10) 0.0270(2) Uani 1 1 d . . .
C15 C 0.68075(12) 0.06068(11) 0.55686(10) 0.0310(3) Uani 1 1 d . . .
C16 C 0.74253(12) 0.16604(12) 0.63243(10) 0.0335(3) Uani 1 1 d . . .
C17 C 0.78330(12) 0.26326(11) 0.59439(10) 0.0320(3) Uani 1 1 d . . .
C18 C 0.76461(12) 0.25398(10) 0.48165(10) 0.0280(2) Uani 1 1 d . . .
C19 C 0.72220(12) 0.02018(10) 0.21433(10) 0.0285(2) Uani 1 1 d . . .
C20 C 0.76381(13) -0.05407(11) 0.17159(10) 0.0298(3) Uani 1 1 d . A .
C21 C 0.80682(11) -0.14588(10) 0.11796(10) 0.0267(2) Uani 1 1 d D . .
C22A C 0.9380(4) -0.1623(5) 0.1455(5) 0.0278(5) Uani 0.4077(12) 1 d PD A 1
H22A H 1.0025 -0.1186 0.2086 0.033 Uiso 0.4077(12) 1 calc PR A 1
S1A S 0.79794(13) -0.33637(15) -0.01044(15) 0.04049(15) Uani 0.408(1) 1 d PD A 1
C23A C 0.9524(5) -0.2487(5) 0.0674(6) 0.04049(15) Uani 0.408(1) 1 d PD A 1
H23A H 1.0300 -0.2593 0.0573 0.049 Uiso 0.408(1) 1 calc PR A 1
C24A C 0.7228(5) -0.2335(5) 0.0375(7) 0.0278(5) Uani 0.408(1) 1 d PD A 1
H24A H 0.6365 -0.2390 0.0108 0.033 Uiso 0.408(1) 1 calc PR A 1
C22B C 0.7254(4) -0.2538(3) 0.0356(4) 0.0278(5) Uani 0.592(1) 1 d PD A 2
H22B H 0.6365 -0.2699 0.0128 0.033 Uiso 0.592(1) 1 calc PR A 2
S1B S 0.95322(9) -0.27098(6) 0.06721(10) 0.04049(15) Uani 0.592(1) 1 d PD A 2
C23B C 0.7861(3) -0.3260(4) -0.0038(4) 0.04049(15) Uani 0.592(1) 1 d PD A 2
H23B H 0.7482 -0.3945 -0.0596 0.049 Uiso 0.592(1) 1 calc PR A 2
C24B C 0.9312(3) -0.1431(3) 0.1365(3) 0.0278(5) Uani 0.592(1) 1 d PD A 2
H24B H 0.9982 -0.0796 0.1816 0.033 Uiso 0.592(1) 1 calc PR A 2
C25 C 0.79294(11) -0.26942(11) 0.39377(10) 0.0289(2) Uani 1 1 d . . .
C26 C 0.73634(12) -0.29003(11) 0.49062(10) 0.0326(3) Uani 1 1 d . . .
H26A H 0.8010 -0.3023 0.5473 0.039 Uiso 1 1 calc R . .
H26B H 0.7154 -0.2204 0.5224 0.039 Uiso 1 1 calc R . .
C27 C 0.61641(14) -0.39379(12) 0.45901(11) 0.0376(3) Uani 1 1 d . . .
H27A H 0.6371 -0.4647 0.4307 0.045 Uiso 1 1 calc R . .
H27B H 0.5852 -0.4020 0.5240 0.045 Uiso 1 1 calc R . .
C28 C 0.51306(13) -0.37617(12) 0.37146(11) 0.0361(3) Uani 1 1 d . . .
H28A H 0.4900 -0.3074 0.4023 0.043 Uiso 1 1 calc R . .
H28B H 0.4371 -0.4427 0.3530 0.043 Uiso 1 1 calc R . .
C29 C 0.55234(12) -0.36168(10) 0.26527(10) 0.0291(3) Uani 1 1 d . . .
C30 C 0.89019(13) -0.14815(13) 0.42496(13) 0.0423(3) Uani 1 1 d . . .
H30A H 0.8484 -0.0898 0.4448 0.063 Uiso 1 1 calc R . .
H30B H 0.9240 -0.1357 0.3629 0.063 Uiso 1 1 calc R . .
H30C H 0.9591 -0.1429 0.4867 0.063 Uiso 1 1 calc R . .
C31 C 0.85553(15) -0.36177(14) 0.35382(14) 0.0455(4) Uani 1 1 d . . .
H31A H 0.9343 -0.3516 0.4075 0.068 Uiso 1 1 calc R . .
H31B H 0.8735 -0.3541 0.2843 0.068 Uiso 1 1 calc R . .
H31C H 0.7983 -0.4380 0.3444 0.068 Uiso 1 1 calc R . .
C32 C 0.45997(14) -0.31380(13) 0.19461(13) 0.0430(3) Uani 1 1 d . . .
H32A H 0.3744 -0.3655 0.1770 0.065 Uiso 1 1 calc R . .
H32B H 0.4850 -0.3077 0.1274 0.065 Uiso 1 1 calc R . .
H32C H 0.4623 -0.2380 0.2348 0.065 Uiso 1 1 calc R . .
C33 C 0.56311(16) -0.47424(12) 0.19707(12) 0.0433(3) Uani 1 1 d . . .
H33A H 0.6150 -0.5079 0.2440 0.065 Uiso 1 1 calc R . .
H33B H 0.6022 -0.4574 0.1388 0.065 Uiso 1 1 calc R . .
H33C H 0.4789 -0.5283 0.1655 0.065 Uiso 1 1 calc R . .
F1 F 0.60324(7) 0.26776(6) 0.09413(6) 0.03447(17) Uani 1 1 d . . .
F2 F 0.76598(8) 0.41823(7) 0.02740(7) 0.0463(2) Uani 1 1 d . . .
F3 F 1.02384(8) 0.47918(7) 0.11908(7) 0.03897(19) Uani 1 1 d . . .
F4 F 1.11504(7) 0.38279(8) 0.28419(8) 0.0446(2) Uani 1 1 d . . .
F5 F 0.95496(7) 0.22455(7) 0.34905(7) 0.0414(2) Uani 1 1 d . . .
F6 F 0.46590(9) -0.07749(7) 0.10048(8) 0.0490(2) Uani 1 1 d . . .
F7 F 0.22012(9) -0.09012(8) 0.04354(8) 0.0546(3) Uani 1 1 d . . .
F8 F 0.13372(8) 0.09161(9) 0.12388(8) 0.0552(3) Uani 1 1 d . . .
F9 F 0.30594(9) 0.28925(8) 0.26533(8) 0.0500(2) Uani 1 1 d . . .
F10 F 0.55332(7) 0.30255(6) 0.32834(6) 0.03677(18) Uani 1 1 d . . .
F11 F 0.59845(8) -0.05127(6) 0.37608(6) 0.03442(17) Uani 1 1 d . . .
F12 F 0.63797(9) -0.03586(7) 0.59128(7) 0.0451(2) Uani 1 1 d . . .
F13 F 0.76153(9) 0.17349(8) 0.74172(6) 0.0482(2) Uani 1 1 d . . .
F14 F 0.84062(9) 0.36722(7) 0.66742(7) 0.0482(2) Uani 1 1 d . . .
F15 F 0.80814(8) 0.35525(6) 0.45366(6) 0.03835(19) Uani 1 1 d . . .
B1 B 0.67908(13) 0.13050(11) 0.26446(11) 0.0249(3) Uani 1 1 d . . .
N1 N 0.68331(10) -0.26761(9) 0.29878(9) 0.0269(2) Uani 1 1 d . . .
H1 H 0.7131(14) -0.2678(13) 0.2401(13) 0.033(4) Uiso 1 1 d . . .
H2 H 0.6695(15) -0.2021(15) 0.3195(14) 0.041(4) Uiso 1 1 d . . .

loop_
_atom_site_aniso_label
_atom_site_aniso_U_11
_atom_site_aniso_U_22
_atom_site_aniso_U_33
_atom_site_aniso_U_23
_atom_site_aniso_U_13
_atom_site_aniso_U_12
C1 0.0320(6) 0.0243(5) 0.0222(5) 0.0069(4) 0.0068(4) 0.0144(5)
C2 0.0308(6) 0.0236(5) 0.0207(5) 0.0035(4) 0.0016(4) 0.0111(5)
C3 0.0424(7) 0.0254(6) 0.0195(5) 0.0079(4) 0.0041(5) 0.0129(5)
C4 0.0381(7) 0.0244(6) 0.0270(6) 0.0075(5) 0.0129(5) 0.0112(5)
C5 0.0278(6) 0.0338(6) 0.0338(6) 0.0110(5) 0.0096(5) 0.0146(5)
C6 0.0332(6) 0.0331(6) 0.0291(6) 0.0154(5) 0.0074(5) 0.0179(5)
C7 0.0330(6) 0.0251(6) 0.0223(5) 0.0092(4) 0.0069(5) 0.0118(5)
C8 0.0408(7) 0.0249(6) 0.0289(6) 0.0082(5) 0.0056(5) 0.0111(5)
C9 0.0352(7) 0.0347(7) 0.0322(7) 0.0138(5) 0.0003(5) -0.0011(6)
C10 0.0282(6) 0.0530(8) 0.0371(7) 0.0257(6) 0.0088(5) 0.0121(6)
C11 0.0385(7) 0.0432(7) 0.0311(6) 0.0173(6) 0.0149(5) 0.0225(6)
C12 0.0329(6) 0.0276(6) 0.0243(5) 0.0073(5) 0.0071(5) 0.0109(5)
C13 0.0278(6) 0.0264(6) 0.0243(5) 0.0089(4) 0.0067(4) 0.0129(5)
C14 0.0305(6) 0.0243(6) 0.0280(6) 0.0072(4) 0.0073(5) 0.0110(5)
C15 0.0365(7) 0.0346(6) 0.0314(6) 0.0171(5) 0.0134(5) 0.0167(5)
C16 0.0354(7) 0.0485(8) 0.0212(5) 0.0101(5) 0.0075(5) 0.0189(6)
C17 0.0306(6) 0.0346(7) 0.0267(6) 0.0005(5) 0.0036(5) 0.0101(5)
C18 0.0306(6) 0.0271(6) 0.0280(6) 0.0080(5) 0.0070(5) 0.0107(5)
C19 0.0379(7) 0.0269(6) 0.0264(6) 0.0110(5) 0.0100(5) 0.0148(5)
C20 0.0410(7) 0.0280(6) 0.0290(6) 0.0129(5) 0.0149(5) 0.0161(5)
C21 0.0368(6) 0.0227(5) 0.0286(6) 0.0122(4) 0.0149(5) 0.0131(5)
C22A 0.0348(5) 0.0202(13) 0.0343(5) 0.0102(8) 0.0112(4) 0.0142(5)
S1A 0.0457(3) 0.0324(3) 0.0475(3) 0.0059(2) 0.0156(2) 0.0190(2)
C23A 0.0457(3) 0.0324(3) 0.0475(3) 0.0059(2) 0.0156(2) 0.0190(2)
C24A 0.0348(5) 0.0202(13) 0.0343(5) 0.0102(8) 0.0112(4) 0.0142(5)
C22B 0.0348(5) 0.0202(13) 0.0343(5) 0.0102(8) 0.0112(4) 0.0142(5)
S1B 0.0457(3) 0.0324(3) 0.0475(3) 0.0059(2) 0.0156(2) 0.0190(2)
C23B 0.0457(3) 0.0324(3) 0.0475(3) 0.0059(2) 0.0156(2) 0.0190(2)
C24B 0.0348(5) 0.0202(13) 0.0343(5) 0.0102(8) 0.0112(4) 0.0142(5)
C25 0.0255(6) 0.0309(6) 0.0300(6) 0.0126(5) 0.0025(5) 0.0076(5)
C26 0.0324(7) 0.0359(7) 0.0259(6) 0.0123(5) 0.0021(5) 0.0041(5)
C27 0.0404(7) 0.0387(7) 0.0302(6) 0.0152(5) 0.0084(5) 0.0005(6)
C28 0.0300(6) 0.0390(7) 0.0336(7) 0.0091(6) 0.0078(5) -0.0004(5)
C29 0.0274(6) 0.0255(6) 0.0282(6) 0.0059(5) 0.0010(5) 0.0020(5)
C30 0.0307(7) 0.0432(8) 0.0452(8) 0.0183(6) 0.0006(6) -0.0017(6)
C31 0.0376(8) 0.0507(9) 0.0562(9) 0.0177(7) 0.0134(7) 0.0231(7)
C32 0.0358(7) 0.0445(8) 0.0400(8) 0.0116(6) -0.0058(6) 0.0074(6)
C33 0.0547(9) 0.0304(7) 0.0357(7) 0.0004(6) 0.0053(7) 0.0068(6)
F1 0.0335(4) 0.0361(4) 0.0300(4) 0.0138(3) -0.0033(3) 0.0083(3)
F2 0.0534(5) 0.0455(5) 0.0364(4) 0.0267(4) -0.0031(4) 0.0073(4)
F3 0.0462(5) 0.0345(4) 0.0379(4) 0.0148(3) 0.0154(4) 0.0066(3)
F4 0.0274(4) 0.0533(5) 0.0608(5) 0.0272(4) 0.0107(4) 0.0162(4)
F5 0.0328(4) 0.0544(5) 0.0484(5) 0.0340(4) 0.0065(3) 0.0202(4)
F6 0.0567(5) 0.0282(4) 0.0501(5) -0.0059(4) -0.0025(4) 0.0152(4)
F7 0.0466(5) 0.0436(5) 0.0535(6) 0.0104(4) -0.0065(4) -0.0063(4)
F8 0.0286(4) 0.0774(7) 0.0642(6) 0.0338(5) 0.0089(4) 0.0140(4)
F9 0.0510(5) 0.0650(6) 0.0490(5) 0.0136(4) 0.0176(4) 0.0407(5)
F10 0.0426(4) 0.0285(4) 0.0370(4) -0.0002(3) 0.0044(3) 0.0175(3)
F11 0.0450(4) 0.0240(4) 0.0344(4) 0.0075(3) 0.0116(3) 0.0087(3)
F12 0.0640(6) 0.0432(5) 0.0408(4) 0.0252(4) 0.0229(4) 0.0196(4)
F13 0.0585(5) 0.0669(6) 0.0229(4) 0.0150(4) 0.0098(4) 0.0226(5)
F14 0.0560(5) 0.0429(5) 0.0307(4) -0.0072(4) 0.0040(4) 0.0055(4)
F15 0.0511(5) 0.0250(4) 0.0353(4) 0.0070(3) 0.0105(4) 0.0054(3)
B1 0.0322(7) 0.0235(6) 0.0222(6) 0.0069(5) 0.0062(5) 0.0135(5)
N1 0.0294(5) 0.0253(5) 0.0262(5) 0.0108(4) 0.0051(4) 0.0065(4)

loop_
_atom_type_symbol
_atom_type_description
_atom_type_scat_dispersion_real
_atom_type_scat_dispersion_imag
_atom_type_scat_source
C C 0.0033 0.0016 'International Tables Vol C Tables 4.2.6.8 and 6.1.1.4'
H H 0.0000 0.0000 'International Tables Vol C Tables 4.2.6.8 and 6.1.1.4'
N N 0.0061 0.0033 'International Tables Vol C Tables 4.2.6.8 and 6.1.1.4'
F F 0.0171 0.0103 'International Tables Vol C Tables 4.2.6.8 and 6.1.1.4'
B B 0.0013 0.0007 'International Tables Vol C Tables 4.2.6.8 and 6.1.1.4'
S S 0.1246 0.1234 'International Tables Vol C Tables 4.2.6.8 and 6.1.1.4'

loop_
_geom_angle_atom_site_label_1
_geom_angle_atom_site_label_2
_geom_angle_atom_site_label_3
_geom_angle
C2 C1 C6 112.98(11)
C2 C1 B1 126.61(11)
C6 C1 B1 119.95(10)
F1 C2 C3 115.02(10)
F1 C2 C1 121.29(11)
C3 C2 C1 123.68(11)
F2 C3 C4 119.36(11)
F2 C3 C2 120.07(11)
C4 C3 C2 120.57(11)
F3 C4 C3 120.98(11)
F3 C4 C5 120.57(12)
C3 C4 C5 118.44(11)
F4 C5 C6 121.03(11)
F4 C5 C4 119.82(11)
C6 C5 C4 119.15(12)
F5 C6 C5 115.73(11)
F5 C6 C1 119.10(11)
C5 C6 C1 125.16(11)
C12 C7 C8 113.08(11)
C12 C7 B1 119.49(10)
C8 C7 B1 127.41(11)
F6 C8 C9 115.12(11)
F6 C8 C7 121.00(12)
C9 C8 C7 123.88(12)
F7 C9 C10 119.74(13)
F7 C9 C8 120.31(13)
C10 C9 C8 119.95(12)
F8 C10 C9 120.93(13)
F8 C10 C11 120.34(13)
C9 C10 C11 118.73(12)
F9 C11 C12 120.28(12)
F9 C11 C10 120.23(12)
C12 C11 C10 119.49(12)
F10 C12 C11 116.20(11)
F10 C12 C7 118.91(11)
C11 C12 C7 124.86(12)
C14 C13 C18 112.77(11)
C14 C13 B1 119.79(10)
C18 C13 B1 127.40(10)
F11 C14 C15 114.84(11)
F11 C14 C13 119.86(10)
C15 C14 C13 125.30(11)
F12 C15 C16 120.40(11)
F12 C15 C14 120.74(11)
C16 C15 C14 118.86(12)
F13 C16 C17 120.74(12)
F13 C16 C15 120.36(12)
C17 C16 C15 118.89(11)
F14 C17 C16 119.38(11)
F14 C17 C18 120.52(12)
C16 C17 C18 120.10(11)
F15 C18 C17 115.03(11)
F15 C18 C13 120.94(11)
C17 C18 C13 124.03(12)
C20 C19 B1 172.35(13)
C19 C20 C21 177.12(15)
C24A C21 C24B 117.2(3)
C24A C21 C20 119.4(2)
C24B C21 C20 123.02(18)
C24B C21 C22B 110.58(19)
C20 C21 C22B 126.40(16)
C24A C21 C22A 112.9(2)
C20 C21 C22A 127.6(2)
C22B C21 C22A 105.4(3)
C23A C22A C21 112.4(4)
C23A C22A H22A 123.8
C21 C22A H22A 123.8
C24A S1A C23A 93.5(3)
C22A C23A S1A 107.8(4)
C22A C23A H23A 126.1
S1A C23A H23A 126.1
C21 C24A S1A 110.3(3)
C21 C24A H24A 124.8
S1A C24A H24A 124.8
C23B C22B C21 116.0(3)
C23B C22B H22B 122.0
C21 C22B H22B 122.0
C24B S1B C23B 91.35(19)
C22B C23B S1B 109.0(3)
C22B C23B H23B 125.5
S1B C23B H23B 125.5
C21 C24B S1B 112.6(2)
C21 C24B H24B 123.7
S1B C24B H24B 123.7
C31 C25 C26 113.05(11)
C31 C25 C30 109.87(11)
C26 C25 C30 110.27(11)
C31 C25 N1 109.90(11)
C26 C25 N1 107.69(10)
C30 C25 N1 105.79(10)
C27 C26 C25 113.79(10)
C27 C26 H26A 108.8
C25 C26 H26A 108.8
C27 C26 H26B 108.8
C25 C26 H26B 108.8
H26A C26 H26B 107.7
C28 C27 C26 109.92(11)
C28 C27 H27A 109.7
C26 C27 H27A 109.7
C28 C27 H27B 109.7
C26 C27 H27B 109.7
H27A C27 H27B 108.2
C27 C28 C29 114.13(11)
C27 C28 H28A 108.7
C29 C28 H28A 108.7
C27 C28 H28B 108.7
C29 C28 H28B 108.7
H28A C28 H28B 107.6
C32 C29 C33 109.95(11)
C32 C29 C28 110.95(12)
C33 C29 C28 113.03(11)
C32 C29 N1 105.60(10)
C33 C29 N1 109.49(11)
C28 C29 N1 107.52(10)
C25 C30 H30A 109.5
C25 C30 H30B 109.5
H30A C30 H30B 109.5
C25 C30 H30C 109.5
H30A C30 H30C 109.5
H30B C30 H30C 109.5
C25 C31 H31A 109.5
C25 C31 H31B 109.5
H31A C31 H31B 109.5
C25 C31 H31C 109.5
H31A C31 H31C 109.5
H31B C31 H31C 109.5
C29 C32 H32A 109.5
C29 C32 H32B 109.5
H32A C32 H32B 109.5
C29 C32 H32C 109.5
H32A C32 H32C 109.5
H32B C32 H32C 109.5
C29 C33 H33A 109.5
C29 C33 H33B 109.5
H33A C33 H33B 109.5
C29 C33 H33C 109.5
H33A C33 H33C 109.5
H33B C33 H33C 109.5
C19 B1 C7 113.22(10)
C19 B1 C1 102.86(9)
C7 B1 C1 112.76(9)
C19 B1 C13 109.23(9)
C7 B1 C13 105.53(9)
C1 B1 C13 113.41(9)
C29 N1 C25 120.84(9)
C29 N1 H1 108.1(9)
C25 N1 H1 107.2(10)
C29 N1 H2 107.0(11)
C25 N1 H2 104.4(11)
H1 N1 H2 108.9(14)

loop_
_geom_bond_atom_site_label_1
_geom_bond_atom_site_label_2
_geom_bond_distance
C1 C2 1.3862(16)
C1 C6 1.3936(18)
C1 B1 1.6479(18)
C2 F1 1.3526(14)
C2 C3 1.3849(18)
C3 F2 1.3468(14)
C3 C4 1.3702(19)
C4 F3 1.3405(14)
C4 C5 1.3789(18)
C5 F4 1.3434(15)
C5 C6 1.3754(18)
C6 F5 1.3593(14)
C7 C12 1.3883(16)
C7 C8 1.3887(17)
C7 B1 1.6440(18)
C8 F6 1.3447(14)
C8 C9 1.3861(19)
C9 F7 1.3408(15)
C9 C10 1.369(2)
C10 F8 1.3430(16)
C10 C11 1.374(2)
C11 F9 1.3482(15)
C11 C12 1.3731(18)
C12 F10 1.3621(14)
C13 C14 1.3889(17)
C13 C18 1.3894(16)
C13 B1 1.6609(17)
C14 F11 1.3633(13)
C14 C15 1.3840(17)
C15 F12 1.3433(14)
C15 C16 1.3745(19)
C16 F13 1.3447(14)
C16 C17 1.3720(19)
C17 F14 1.3432(14)
C17 C18 1.3849(17)
C18 F15 1.3511(14)
C19 C20 1.2012(17)
C19 B1 1.5969(17)
C20 C21 1.4296(16)
C21 C24A 1.335(4)
C21 C24B 1.343(3)
C21 C22B 1.474(3)
C21 C22A 1.497(4)
C22A C23A 1.368(5)
C22A H22A 0.9300
S1A C24A 1.748(4)
S1A C23A 1.760(4)
C23A H23A 0.9300
C24A H24A 0.9300
C22B C23B 1.315(4)
C22B H22B 0.9300
S1B C24B 1.737(3)
S1B C23B 1.790(4)
C23B H23B 0.9300
C24B H24B 0.9300
C25 C31 1.5189(19)
C25 C26 1.5234(17)
C25 C30 1.5304(18)
C25 N1 1.5398(16)
C26 C27 1.5204(18)
C26 H26A 0.9700
C26 H26B 0.9700
C27 C28 1.515(2)
C27 H27A 0.9700
C27 H27B 0.9700
C28 C29 1.5262(18)
C28 H28A 0.9700
C28 H28B 0.9700
C29 C32 1.5201(19)
C29 C33 1.5230(18)
C29 N1 1.5394(15)
C30 H30A 0.9600
C30 H30B 0.9600
C30 H30C 0.9600
C31 H31A 0.9600
C31 H31B 0.9600
C31 H31C 0.9600
C32 H32A 0.9600
C32 H32B 0.9600
C32 H32C 0.9600
C33 H33A 0.9600
C33 H33B 0.9600
C33 H33C 0.9600
N1 H1 0.874(16)
N1 H2 0.852(17)
